data_4514066
loop_
_publ_author_name
'Leitch, Jamie A.'
'McMullin, Claire L.'
'Mahon, Mary F.'
'Bhonoah, Yunas'
'Frost, Christopher G.'

_publ_section_title
;
 Remote C6-Selective Ruthenium-Catalyzed C--H Alkylation of Indole
 Derivatives via \s-Activation
;
_journal_name_full 'ACS Catalysis'
_journal_page_first 2616
_journal_paper_doi 10.1021/acscatal.7b00038
_journal_year 2017
_chemical_formula_moiety 'C18 H19 N3 O2'
_chemical_formula_sum 'C18 H19 N3 O2'
_chemical_formula_weight 309.36
_space_group_crystal_system monoclinic
_space_group_IT_number 14
_space_group_name_Hall '-P 2yn'
_space_group_name_H-M_alt 'P 1 21/n 1'
_symmetry_space_group_name_Hall '-P 2yn'
_symmetry_space_group_name_H-M 'P 1 21/n 1'
_atom_sites_solution_hydrogens geom
_atom_sites_solution_primary direct
_audit_creation_date 2016-04-04
_audit_creation_method 'CrysAlisPro 1.171.38.41 (Rigaku OD, 2015)'
_cell_angle_alpha 90
_cell_angle_beta 99.541(4)
_cell_angle_gamma 90
_cell_formula_units_Z 4
_cell_length_a 8.2446(3)
_cell_length_b 18.1585(6)
_cell_length_c 10.6143(5)
_cell_measurement_reflns_used 4573
_cell_measurement_temperature 150.03(10)
_cell_measurement_theta_max 28.9080
_cell_measurement_theta_min 3.8770
_cell_volume 1567.08(11)
_computing_cell_refinement 'CrysAlisPro 1.171.38.41 (Rigaku OD, 2015)'
_computing_data_collection 'CrysAlisPro 1.171.38.41 (Rigaku OD, 2015)'
_computing_data_reduction 'CrysAlisPro 1.171.38.41 (Rigaku OD, 2015)'
_computing_molecular_graphics 'Olex2 (Dolomanov et al., 2009)'
_computing_publication_material 'Olex2 (Dolomanov et al., 2009)'
_computing_structure_refinement 'ShelXL (Sheldrick, 2015)'
_computing_structure_solution 'ShelXS (Sheldrick, 2008)'
_diffrn_ambient_environment N~2~
_diffrn_ambient_temperature 150.03(10)
_diffrn_detector 'CCD plate'
_diffrn_detector_type EosS2
_diffrn_measured_fraction_theta_full 0.998
_diffrn_measured_fraction_theta_max 0.998
_diffrn_measurement_device 'four-circle diffractometer'
_diffrn_measurement_device_type 'New Xcalibur, EosS2'
_diffrn_measurement_method '\w scans'
_diffrn_radiation_monochromator graphite
_diffrn_radiation_probe x-ray
_diffrn_radiation_type 'Mo K\a'
_diffrn_radiation_wavelength 0.71073
_diffrn_reflns_av_R_equivalents 0.0347
_diffrn_reflns_av_unetI/netI 0.0373
_diffrn_reflns_Laue_measured_fraction_full 0.998
_diffrn_reflns_Laue_measured_fraction_max 0.998
_diffrn_reflns_limit_h_max 10
_diffrn_reflns_limit_h_min -10
_diffrn_reflns_limit_k_max 23
_diffrn_reflns_limit_k_min -23
_diffrn_reflns_limit_l_max 10
_diffrn_reflns_limit_l_min -13
_diffrn_reflns_number 13314
_diffrn_reflns_point_group_measured_fraction_full 0.998
_diffrn_reflns_point_group_measured_fraction_max 0.998
_diffrn_reflns_theta_full 25.242
_diffrn_reflns_theta_max 27.483
_diffrn_reflns_theta_min 3.364
_diffrn_source 'fine-focus sealed X-ray tube'
_diffrn_source_type 'Enhance (Mo) X-ray Source'
_exptl_absorpt_coefficient_mu 0.087
_exptl_absorpt_correction_T_max 1.00000
_exptl_absorpt_correction_T_min 0.93983
_exptl_absorpt_correction_type multi-scan
_exptl_absorpt_process_details
;
CrysAlisPro 1.171.38.41 (Rigaku Oxford Diffraction, 2015)
Empirical absorption correction using spherical harmonics,
 implemented in SCALE3 ABSPACK scaling algorithm.

Empirical correction (ABSPACK) includes:
- Absorption correction using spherical harmonics
- Frame scaling
;
_exptl_crystal_colour colorless
_exptl_crystal_density_diffrn 1.311
_exptl_crystal_description block
_exptl_crystal_F_000 656
_exptl_crystal_size_max 0.3
_exptl_crystal_size_mid 0.3
_exptl_crystal_size_min 0.25
_refine_diff_density_max 0.252
_refine_diff_density_min -0.275
_refine_diff_density_rms 0.049
_refine_ls_extinction_method none
_refine_ls_goodness_of_fit_ref 1.045
_refine_ls_hydrogen_treatment constr
_refine_ls_matrix_type full
_refine_ls_number_parameters 211
_refine_ls_number_reflns 3591
_refine_ls_number_restraints 0
_refine_ls_restrained_S_all 1.045
_refine_ls_R_factor_all 0.0600
_refine_ls_R_factor_gt 0.0465
_refine_ls_shift/su_max 0.001
_refine_ls_shift/su_mean 0.000
_refine_ls_structure_factor_coef Fsqd
_refine_ls_weighting_details 'w=1/[\s^2^(Fo^2^)+(0.0452P)^2^+0.5047P] where P=(Fo^2^+2Fc^2^)/3'
_refine_ls_weighting_scheme calc
_refine_ls_wR_factor_gt 0.1012
_refine_ls_wR_factor_ref 0.1082
_reflns_Friedel_coverage 0.000
_reflns_number_gt 2951
_reflns_number_total 3591
_reflns_threshold_expression 'I > 2\s(I)'
_cod_data_source_file cs7b00038_si_002.cif
_cod_data_source_block e16cgf1-3a
_cod_original_cell_volume 1567.09(11)
_cod_database_code 4514066
_shelx_space_group_comment
;
The symmetry employed for this shelxl refinement is uniquely defined
by the following loop, which should always be used as a source of
symmetry information in preference to the above space-group names.
They are only intended as comments.
;
_shelx_estimated_absorpt_t_max 0.978
_shelx_estimated_absorpt_t_min 0.974
_shelx_shelxl_version_number 2014/7
_olex2_submission_special_instructions 'No special instructions were received'

loop_
_space_group_symop_operation_xyz
'x, y, z'
'-x+1/2, y+1/2, -z+1/2'
'-x, -y, -z'
'x-1/2, -y-1/2, z-1/2'

loop_
_atom_site_label
_atom_site_type_symbol
_atom_site_fract_x
_atom_site_fract_y
_atom_site_fract_z
_atom_site_U_iso_or_equiv
_atom_site_adp_type
_atom_site_occupancy
_atom_site_site_symmetry_order
_atom_site_calc_flag
_atom_site_refinement_flags_posn
O1 O 0.25804(13) 0.19931(6) 0.89074(10) 0.0263(3) Uani 1 1 d .
O2 O 0.24698(12) 0.07765(5) 0.92726(10) 0.0219(2) Uani 1 1 d .
N1 N 0.39479(13) 0.00515(6) 1.31319(11) 0.0161(2) Uani 1 1 d .
N2 N 0.35214(15) -0.08423(6) 1.46185(12) 0.0216(3) Uani 1 1 d .
N3 N 0.56470(15) -0.09687(6) 1.33493(12) 0.0225(3) Uani 1 1 d .
C1 C 0.40032(16) 0.09727(7) 1.17082(13) 0.0157(3) Uani 1 1 d .
C2 C 0.26162(16) 0.10869(7) 1.23570(13) 0.0162(3) Uani 1 1 d .
C3 C 0.13855(18) 0.16259(8) 1.22531(14) 0.0219(3) Uani 1 1 d .
H3 H 0.1355 0.2003 1.1657 0.026 Uiso 1 1 calc R
C4 C 0.02197(19) 0.15913(8) 1.30451(15) 0.0257(3) Uani 1 1 d .
H4 H -0.0599 0.1948 1.2982 0.031 Uiso 1 1 calc R
C5 C 0.02567(19) 0.10253(8) 1.39405(15) 0.0250(3) Uani 1 1 d .
H5 H -0.0533 0.1016 1.4472 0.030 Uiso 1 1 calc R
C6 C 0.14418(17) 0.04774(7) 1.40559(14) 0.0200(3) Uani 1 1 d .
H6 H 0.1455 0.0100 1.4650 0.024 Uiso 1 1 calc R
C7 C 0.26112(17) 0.05116(7) 1.32528(13) 0.0164(3) Uani 1 1 d .
C8 C 0.47612(16) 0.03518(7) 1.21982(13) 0.0170(3) Uani 1 1 d .
H8 H 0.5696 0.0152 1.1948 0.020 Uiso 1 1 calc R
C9 C 0.43956(17) -0.06193(7) 1.37374(13) 0.0172(3) Uani 1 1 d .
C10 C 0.40027(19) -0.14824(8) 1.51863(15) 0.0247(3) Uani 1 1 d .
H10 H 0.3434 -0.1662 1.5808 0.030 Uiso 1 1 calc R
C11 C 0.5301(2) -0.18851(8) 1.48905(15) 0.0259(3) Uani 1 1 d .
H11 H 0.5633 -0.2324 1.5306 0.031 Uiso 1 1 calc R
C12 C 0.60826(19) -0.16031(8) 1.39451(15) 0.0260(3) Uani 1 1 d .
H12 H 0.6953 -0.1867 1.3712 0.031 Uiso 1 1 calc R
C13 C 0.44790(17) 0.14558(7) 1.06664(13) 0.0171(3) Uani 1 1 d .
C14 C 0.30728(17) 0.14559(7) 0.95208(13) 0.0174(3) Uani 1 1 d .
C15 C 0.10931(18) 0.07045(9) 0.82281(15) 0.0278(4) Uani 1 1 d .
H15A H 0.1031 0.0201 0.7917 0.033 Uiso 1 1 calc R
H15B H 0.1264 0.1024 0.7530 0.033 Uiso 1 1 calc R
C16 C -0.0489(2) 0.09049(11) 0.8664(2) 0.0422(5) Uani 1 1 d .
H16A H -0.1381 0.0858 0.7963 0.063 Uiso 1 1 calc GR
H16B H -0.0429 0.1404 0.8967 0.063 Uiso 1 1 calc GR
H16C H -0.0669 0.0581 0.9342 0.063 Uiso 1 1 calc GR
C17 C 0.48176(19) 0.22490(8) 1.11399(14) 0.0249(3) Uani 1 1 d .
H17A H 0.3848 0.2448 1.1404 0.037 Uiso 1 1 calc GR
H17B H 0.5110 0.2544 1.0462 0.037 Uiso 1 1 calc GR
H17C H 0.5706 0.2250 1.1850 0.037 Uiso 1 1 calc GR
C18 C 0.60145(18) 0.11589(8) 1.01880(15) 0.0241(3) Uani 1 1 d .
H18A H 0.6939 0.1178 1.0869 0.036 Uiso 1 1 calc GR
H18B H 0.6237 0.1455 0.9487 0.036 Uiso 1 1 calc GR
H18C H 0.5826 0.0659 0.9909 0.036 Uiso 1 1 calc GR

loop_
_atom_site_aniso_label
_atom_site_aniso_U_11
_atom_site_aniso_U_22
_atom_site_aniso_U_33
_atom_site_aniso_U_23
_atom_site_aniso_U_13
_atom_site_aniso_U_12
O1 0.0277(6) 0.0249(5) 0.0242(6) 0.0049(4) -0.0020(4) 0.0013(4)
O2 0.0195(5) 0.0225(5) 0.0222(6) -0.0039(4) -0.0010(4) -0.0019(4)
N1 0.0159(6) 0.0163(5) 0.0167(6) 0.0003(4) 0.0041(4) 0.0005(4)
N2 0.0246(6) 0.0198(6) 0.0204(7) 0.0022(5) 0.0035(5) -0.0018(5)
N3 0.0239(6) 0.0216(6) 0.0222(7) 0.0019(5) 0.0047(5) 0.0048(5)
C1 0.0151(6) 0.0178(6) 0.0139(7) -0.0019(5) 0.0012(5) -0.0020(5)
C2 0.0164(6) 0.0162(6) 0.0158(7) -0.0025(5) 0.0020(5) -0.0018(5)
C3 0.0243(8) 0.0183(7) 0.0231(8) 0.0017(6) 0.0036(6) 0.0026(6)
C4 0.0238(8) 0.0225(7) 0.0318(9) -0.0014(6) 0.0069(6) 0.0071(6)
C5 0.0245(8) 0.0243(7) 0.0291(9) -0.0030(6) 0.0133(6) -0.0010(6)
C6 0.0223(7) 0.0177(7) 0.0215(8) -0.0004(5) 0.0079(6) -0.0029(6)
C7 0.0172(7) 0.0149(6) 0.0165(7) -0.0036(5) 0.0013(5) -0.0010(5)
C8 0.0155(6) 0.0189(6) 0.0170(7) -0.0019(5) 0.0037(5) -0.0006(5)
C9 0.0181(7) 0.0163(6) 0.0160(7) -0.0015(5) -0.0010(5) -0.0028(5)
C10 0.0308(8) 0.0210(7) 0.0213(8) 0.0032(6) 0.0015(6) -0.0059(6)
C11 0.0324(9) 0.0161(7) 0.0259(8) 0.0029(6) -0.0049(7) -0.0004(6)
C12 0.0264(8) 0.0207(7) 0.0297(9) -0.0006(6) 0.0014(7) 0.0061(6)
C13 0.0159(6) 0.0194(7) 0.0161(7) 0.0009(5) 0.0033(5) -0.0014(5)
C14 0.0155(6) 0.0215(7) 0.0168(7) -0.0007(5) 0.0071(5) -0.0001(5)
C15 0.0220(8) 0.0331(8) 0.0261(9) -0.0106(7) -0.0027(6) -0.0016(6)
C16 0.0214(8) 0.0465(11) 0.0570(13) -0.0226(9) 0.0019(8) -0.0028(8)
C17 0.0284(8) 0.0232(7) 0.0223(8) 0.0014(6) 0.0019(6) -0.0074(6)
C18 0.0167(7) 0.0326(8) 0.0237(8) 0.0041(6) 0.0058(6) -0.0006(6)

loop_
_atom_type_symbol
_atom_type_description
_atom_type_scat_dispersion_real
_atom_type_scat_dispersion_imag
_atom_type_scat_source
C C 0.0033 0.0016 'International Tables Vol C Tables 4.2.6.8 and 6.1.1.4'
H H 0.0000 0.0000 'International Tables Vol C Tables 4.2.6.8 and 6.1.1.4'
N N 0.0061 0.0033 'International Tables Vol C Tables 4.2.6.8 and 6.1.1.4'
O O 0.0106 0.0060 'International Tables Vol C Tables 4.2.6.8 and 6.1.1.4'

loop_
_geom_angle_atom_site_label_1
_geom_angle_atom_site_label_2
_geom_angle_atom_site_label_3
_geom_angle
C14 O2 C15 116.72(11)
C8 N1 C7 107.98(11)
C8 N1 C9 123.04(11)
C9 N1 C7 128.85(12)
C9 N2 C10 115.12(13)
C9 N3 C12 115.19(13)
C2 C1 C13 125.92(12)
C8 C1 C2 106.78(12)
C8 C1 C13 127.29(13)
C3 C2 C1 133.10(13)
C3 C2 C7 119.11(13)
C7 C2 C1 107.79(12)
C2 C3 H3 120.4
C4 C3 C2 119.28(13)
C4 C3 H3 120.4
C3 C4 H4 119.7
C3 C4 C5 120.63(14)
C5 C4 H4 119.7
C4 C5 H5 119.2
C6 C5 C4 121.60(14)
C6 C5 H5 119.2
C5 C6 H6 121.2
C5 C6 C7 117.66(13)
C7 C6 H6 121.2
N1 C7 C2 106.75(12)
C6 C7 N1 131.55(12)
C6 C7 C2 121.70(12)
N1 C8 H8 124.7
C1 C8 N1 110.69(12)
C1 C8 H8 124.7
N2 C9 N1 117.02(12)
N3 C9 N1 115.56(12)
N3 C9 N2 127.42(13)
N2 C10 H10 118.6
N2 C10 C11 122.88(14)
C11 C10 H10 118.6
C10 C11 H11 121.8
C10 C11 C12 116.39(13)
C12 C11 H11 121.8
N3 C12 C11 122.97(14)
N3 C12 H12 118.5
C11 C12 H12 118.5
C1 C13 C14 109.01(11)
C1 C13 C17 111.08(11)
C1 C13 C18 111.43(11)
C14 C13 C17 109.37(11)
C14 C13 C18 107.07(11)
C17 C13 C18 108.78(12)
O1 C14 O2 123.94(13)
O1 C14 C13 124.79(12)
O2 C14 C13 111.26(11)
O2 C15 H15A 109.5
O2 C15 H15B 109.5
O2 C15 C16 110.58(13)
H15A C15 H15B 108.1
C16 C15 H15A 109.5
C16 C15 H15B 109.5
C15 C16 H16A 109.5
C15 C16 H16B 109.5
C15 C16 H16C 109.5
H16A C16 H16B 109.5
H16A C16 H16C 109.5
H16B C16 H16C 109.5
C13 C17 H17A 109.5
C13 C17 H17B 109.5
C13 C17 H17C 109.5
H17A C17 H17B 109.5
H17A C17 H17C 109.5
H17B C17 H17C 109.5
C13 C18 H18A 109.5
C13 C18 H18B 109.5
C13 C18 H18C 109.5
H18A C18 H18B 109.5
H18A C18 H18C 109.5
H18B C18 H18C 109.5

loop_
_geom_bond_atom_site_label_1
_geom_bond_atom_site_label_2
_geom_bond_distance
O1 C14 1.2053(17)
O2 C14 1.3398(16)
O2 C15 1.4551(17)
N1 C7 1.4057(17)
N1 C8 1.3963(17)
N1 C9 1.3980(17)
N2 C9 1.3347(18)
N2 C10 1.3388(18)
N3 C9 1.3332(18)
N3 C12 1.3345(19)
C1 C2 1.4443(19)
C1 C8 1.3507(19)
C1 C13 1.5133(19)
C2 C3 1.4009(19)
C2 C7 1.4130(19)
C3 H3 0.9300
C3 C4 1.379(2)
C4 H4 0.9300
C4 C5 1.397(2)
C5 H5 0.9300
C5 C6 1.386(2)
C6 H6 0.9300
C6 C7 1.390(2)
C8 H8 0.9300
C10 H10 0.9300
C10 C11 1.375(2)
C11 H11 0.9300
C11 C12 1.378(2)
C12 H12 0.9300
C13 C14 1.5348(19)
C13 C17 1.5356(19)
C13 C18 1.538(2)
C15 H15A 0.9700
C15 H15B 0.9700
C15 C16 1.499(2)
C16 H16A 0.9600
C16 H16B 0.9600
C16 H16C 0.9600
C17 H17A 0.9600
C17 H17B 0.9600
C17 H17C 0.9600
C18 H18A 0.9600
C18 H18B 0.9600
C18 H18C 0.9600

loop_
_geom_torsion_atom_site_label_1
_geom_torsion_atom_site_label_2
_geom_torsion_atom_site_label_3
_geom_torsion_atom_site_label_4
_geom_torsion
N2 C10 C11 C12 -1.3(2)
C1 C2 C3 C4 -178.66(14)
C1 C2 C7 N1 -1.06(14)
C1 C2 C7 C6 178.33(12)
C1 C13 C14 O1 137.58(14)
C1 C13 C14 O2 -43.32(15)
C2 C1 C8 N1 0.06(15)
C2 C1 C13 C14 -61.34(16)
C2 C1 C13 C17 59.24(17)
C2 C1 C13 C18 -179.30(13)
C2 C3 C4 C5 -0.2(2)
C3 C2 C7 N1 178.92(12)
C3 C2 C7 C6 -1.7(2)
C3 C4 C5 C6 -0.8(2)
C4 C5 C6 C7 0.5(2)
C5 C6 C7 N1 179.98(14)
C5 C6 C7 C2 0.8(2)
C7 N1 C8 C1 -0.74(15)
C7 N1 C9 N2 -5.0(2)
C7 N1 C9 N3 174.16(12)
C7 C2 C3 C4 1.4(2)
C8 N1 C7 C2 1.10(14)
C8 N1 C7 C6 -178.21(14)
C8 N1 C9 N2 179.65(12)
C8 N1 C9 N3 -1.17(18)
C8 C1 C2 C3 -179.35(15)
C8 C1 C2 C7 0.63(15)
C8 C1 C13 C14 117.59(15)
C8 C1 C13 C17 -121.83(15)
C8 C1 C13 C18 -0.36(19)
C9 N1 C7 C2 -174.79(12)
C9 N1 C7 C6 5.9(2)
C9 N1 C8 C1 175.44(12)
C9 N2 C10 C11 0.0(2)
C9 N3 C12 C11 0.3(2)
C10 N2 C9 N1 -179.21(12)
C10 N2 C9 N3 1.7(2)
C10 C11 C12 N3 1.1(2)
C12 N3 C9 N1 179.05(12)
C12 N3 C9 N2 -1.9(2)
C13 C1 C2 C3 -0.2(2)
C13 C1 C2 C7 179.74(12)
C13 C1 C8 N1 -179.03(12)
C14 O2 C15 C16 -81.13(17)
C15 O2 C14 O1 -2.7(2)
C15 O2 C14 C13 178.23(11)
C17 C13 C14 O1 15.95(19)
C17 C13 C14 O2 -164.95(11)
C18 C13 C14 O1 -101.76(16)
C18 C13 C14 O2 77.34(14)
